data_4129827
loop_
_publ_author_name
'Catalano, Luca'
'P\'erez-Estrada, Salvador'
'Terraneo, Giancarlo'
'Pilati, Tullio'
'Resnati, Giuseppe'
'Metrangolo, Pierangelo'
'Garcia-Garibay, Miguel A'

_publ_section_title
;
 Dynamic Characterization of Crystalline Supramolecular Rotors Assembled
 through Halogen Bonding.
;
_journal_issue 49
_journal_name_full 'Journal of the American Chemical Society'
_journal_page_first 15386
_journal_page_last 15389
_journal_paper_doi 10.1021/jacs.5b10776
_journal_volume 137
_journal_year 2015
_chemical_formula_moiety '2(C6 F5 I), C6 H12 N2'
_chemical_formula_sum 'C18 H12 F10 I2 N2'
_chemical_formula_weight 700.10
_space_group_IT_number 14
_space_group_name_Hall '-P 2ybc'
_space_group_name_H-M_alt 'P 1 21/c 1'
_symmetry_cell_setting monoclinic
_symmetry_Int_Tables_number 14
_symmetry_space_group_name_Hall '-P 2ybc'
_symmetry_space_group_name_H-M 'P 1 21/c 1'
_atom_sites_solution_hydrogens geom
_atom_sites_solution_primary direct
_atom_sites_solution_secondary difmap
_audit_creation_method SHELXL-97
_cell_angle_alpha 90.00
_cell_angle_beta 99.702(2)
_cell_angle_gamma 90.00
_cell_formula_units_Z 2
_cell_length_a 8.1324(3)
_cell_length_b 10.6494(4)
_cell_length_c 13.0939(5)
_cell_measurement_reflns_used 7535
_cell_measurement_temperature 250(2)
_cell_measurement_theta_max 24.48
_cell_measurement_theta_min 2.48
_cell_volume 1117.78(7)
_computing_cell_refinement 'Bruker SAINT'
_computing_data_collection 'Bruker APEX2'
_computing_data_reduction 'Bruker SAINT'
_computing_molecular_graphics
;
ORTEP-3 (Farrugia, L.J. (1997) Jour. Appl. Cryst. 30, 565)
Mercury (Macrae, C. F., Edgington, P. R., McCabe, P., Pidcock, E., 
Shields, G. P., Taylor, R., Towler, M. & van de Streek, J. (2006). 
J. Appl. Cryst. 39, 453-457
;
_computing_publication_material SHELXL
_computing_structure_refinement
;
SHELXL (Sheldrick, G. M. (2008). Acta Cryst. A64, 112-122)
;
_computing_structure_solution
;
SHELXS (Sheldrick, G. M. (2008). Acta Cryst. A64, 112-122)
;
_diffrn_ambient_temperature 250(2)
_diffrn_measured_fraction_theta_full 0.992
_diffrn_measured_fraction_theta_max 0.992
_diffrn_measurement_device_type 'Bruker APEX-II CCD'
_diffrn_measurement_method '\f and \w scans'
_diffrn_radiation_monochromator graphite
_diffrn_radiation_source 'fine-focus sealed tube'
_diffrn_radiation_type MoK\a
_diffrn_radiation_wavelength 0.71073
_diffrn_reflns_av_R_equivalents 0.0357
_diffrn_reflns_av_sigmaI/netI 0.0235
_diffrn_reflns_limit_h_max 10
_diffrn_reflns_limit_h_min -10
_diffrn_reflns_limit_k_max 13
_diffrn_reflns_limit_k_min -13
_diffrn_reflns_limit_l_max 16
_diffrn_reflns_limit_l_min -17
_diffrn_reflns_number 23669
_diffrn_reflns_theta_full 27.48
_diffrn_reflns_theta_max 27.48
_diffrn_reflns_theta_min 2.48
_diffrn_standards_decay_% 0.00
_exptl_absorpt_coefficient_mu 2.904
_exptl_absorpt_correction_T_max 0.4743
_exptl_absorpt_correction_T_min 0.4047
_exptl_absorpt_correction_type multi-scan
_exptl_absorpt_process_details 'Bruker (2001). SADABS. Bruker AXS Inc., Madison, Wisconsin, USA.'
_exptl_crystal_colour colourless
_exptl_crystal_density_diffrn 2.080
_exptl_crystal_density_method 'not measured'
_exptl_crystal_description rhombohedron
_exptl_crystal_F_000 660
_exptl_crystal_size_max 0.38
_exptl_crystal_size_mid 0.16
_exptl_crystal_size_min 0.10
_refine_diff_density_max 0.284
_refine_diff_density_min -0.288
_refine_diff_density_rms 0.056
_refine_ls_extinction_method none
_refine_ls_goodness_of_fit_ref 1.007
_refine_ls_hydrogen_treatment noref
_refine_ls_matrix_type full
_refine_ls_number_parameters 271
_refine_ls_number_reflns 2552
_refine_ls_number_restraints 321
_refine_ls_restrained_S_all 0.966
_refine_ls_R_factor_all 0.0405
_refine_ls_R_factor_gt 0.0216
_refine_ls_shift/su_max 0.002
_refine_ls_shift/su_mean 0.000
_refine_ls_structure_factor_coef Fsqd
_refine_ls_weighting_details 'w=1/[\s^2^(Fo^2^)+(0.0189P)^2^+0.0255P] where P=(Fo^2^+2Fc^2^)/3'
_refine_ls_weighting_scheme calc
_refine_ls_wR_factor_gt 0.0374
_refine_ls_wR_factor_ref 0.0421
_reflns_number_gt 1909
_reflns_number_total 2552
_reflns_threshold_expression 'I > 2\s(I)'
_cod_data_source_file ja5b10776_si_003.cif
_cod_data_source_block luc06_3b_250k
_cod_depositor_comments
;
The following automatic conversions were performed:

data item '_symmetry_cell_setting' value 'Monoclinic' was changed to
'monoclinic' in accordance with the
/home/saulius/struct/COD-crude-data/automatic-downloads/DataCite-retrospective/ACS/depositions/lib/dictionaries/cif_core.dic
dictionary named 'cif_core.dic' version 2.4.2 last updated on
2011-04-26.

Automatic conversion script
Id: cif_fix_values 6909 2019-04-08 15:41:33Z antanas 
;
_cod_original_sg_symbol_H-M 'P 21/c'
_cod_database_code 4129827

loop_
_symmetry_equiv_pos_as_xyz
'x, y, z'
'-x, y+1/2, -z+1/2'
'-x, -y, -z'
'x, -y-1/2, z-1/2'

loop_
_atom_site_label
_atom_site_type_symbol
_atom_site_fract_x
_atom_site_fract_y
_atom_site_fract_z
_atom_site_U_iso_or_equiv
_atom_site_adp_type
_atom_site_occupancy
_atom_site_symmetry_multiplicity
_atom_site_calc_flag
_atom_site_refinement_flags
_atom_site_disorder_assembly
_atom_site_disorder_group
I1 I 0.674900(19) 0.458542(14) 0.802695(10) 0.06087(7) Uani 1 1 d . . .
F1A F 0.6374(16) 0.6047(9) 1.0118(8) 0.082(2) Uani 0.50 1 d PDU A 1
F2A F 0.7720(15) 0.5720(7) 1.2110(7) 0.116(3) Uani 0.50 1 d PDU A 1
F3A F 0.9705(12) 0.3726(6) 1.2691(5) 0.115(3) Uani 0.50 1 d PDU A 1
F4A F 1.0521(18) 0.2142(10) 1.1224(8) 0.127(3) Uani 0.50 1 d PDU A 1
F5A F 0.937(2) 0.2533(14) 0.9232(9) 0.091(3) Uani 0.50 1 d PDU A 1
C1A C 0.781(4) 0.429(2) 0.9605(8) 0.054(3) Uani 0.50 1 d PDU A 1
C2A C 0.741(2) 0.5060(11) 1.0367(7) 0.062(3) Uani 0.50 1 d PDU A 1
C3A C 0.8067(15) 0.4896(9) 1.1400(6) 0.066(3) Uani 0.50 1 d PDU A 1
C4A C 0.9079(15) 0.3906(10) 1.1682(6) 0.070(3) Uani 0.50 1 d PDU A 1
C5A C 0.950(2) 0.3098(11) 1.0957(7) 0.075(3) Uani 0.50 1 d PDU A 1
C6A C 0.885(2) 0.3313(15) 0.9925(7) 0.059(2) Uani 0.50 1 d PDU A 1
F1B F 0.6369(19) 0.6422(9) 0.9915(9) 0.093(3) Uani 0.50 1 d PDU A 2
F2B F 0.7519(15) 0.6317(6) 1.1961(6) 0.096(2) Uani 0.50 1 d PDU A 2
F3B F 0.9436(12) 0.4384(6) 1.2768(5) 0.0932(18) Uani 0.50 1 d PDU A 2
F4B F 1.0221(19) 0.2536(10) 1.1510(8) 0.112(2) Uani 0.50 1 d PDU A 2
F5B F 0.901(2) 0.2597(13) 0.9470(9) 0.087(2) Uani 0.50 1 d PDU A 2
C1B C 0.764(4) 0.450(2) 0.9634(8) 0.055(3) Uani 0.50 1 d PDU A 2
C2B C 0.731(2) 0.5427(12) 1.0293(6) 0.058(2) Uani 0.50 1 d PDU A 2
C3B C 0.7905(15) 0.5402(8) 1.1339(6) 0.063(2) Uani 0.50 1 d PDU A 2
C4B C 0.8850(16) 0.4423(9) 1.1745(6) 0.064(2) Uani 0.50 1 d PDU A 2
C5B C 0.9278(19) 0.3490(11) 1.1121(7) 0.066(2) Uani 0.50 1 d PDU A 2
C6B C 0.863(3) 0.3548(17) 1.0073(8) 0.067(3) Uani 0.50 1 d PDU A 2
N1 N 0.5540(3) 0.48840(18) 0.59699(13) 0.0571(5) Uani 1 1 d . . .
C7 C 0.5771(8) 0.6201(5) 0.5629(3) 0.0703(14) Uani 0.50 1 d P B -1
H7A H 0.6960 0.6416 0.5761 0.084 Uiso 0.50 1 calc PR B -1
H7B H 0.5186 0.6781 0.6026 0.084 Uiso 0.50 1 calc PR B -1
C8 C 0.6328(7) 0.4044(5) 0.5371(3) 0.0661(13) Uani 0.50 1 d P B -1
H8A H 0.6132 0.3181 0.5582 0.079 Uiso 0.50 1 calc PR B -1
H8B H 0.7534 0.4194 0.5511 0.079 Uiso 0.50 1 calc PR B -1
C9 C 0.3679(7) 0.4634(6) 0.5738(4) 0.0709(14) Uani 0.50 1 d P B -1
H9A H 0.3098 0.5227 0.6126 0.085 Uiso 0.50 1 calc PR B -1
H9B H 0.3452 0.3782 0.5962 0.085 Uiso 0.50 1 calc PR B -1
C10 C 0.5077(7) 0.6334(4) 0.4461(3) 0.0656(13) Uani 0.50 1 d P . -1
H10A H 0.4167 0.6948 0.4360 0.079 Uiso 0.50 1 calc PR . -1
H10B H 0.5959 0.6638 0.4098 0.079 Uiso 0.50 1 calc PR . -1
C11 C 0.5695(8) 0.4181(5) 0.4198(4) 0.0731(15) Uani 0.50 1 d P . -1
H11A H 0.6624 0.4408 0.3845 0.088 Uiso 0.50 1 calc PR . -1
H11B H 0.5232 0.3380 0.3914 0.088 Uiso 0.50 1 calc PR . -1
C12 C 0.3018(7) 0.4774(6) 0.4563(4) 0.0693(14) Uani 0.50 1 d P . -1
H12A H 0.2516 0.3983 0.4283 0.083 Uiso 0.50 1 calc PR . -1
H12B H 0.2163 0.5430 0.4446 0.083 Uiso 0.50 1 calc PR . -1

loop_
_atom_site_aniso_label
_atom_site_aniso_U_11
_atom_site_aniso_U_22
_atom_site_aniso_U_33
_atom_site_aniso_U_23
_atom_site_aniso_U_13
_atom_site_aniso_U_12
I1 0.06383(12) 0.07780(12) 0.03704(9) 0.00349(7) -0.00289(7) -0.01254(8)
F1A 0.096(4) 0.084(6) 0.064(4) -0.009(4) 0.007(4) 0.007(4)
F2A 0.111(5) 0.174(8) 0.065(4) -0.044(5) 0.021(3) -0.035(6)
F3A 0.112(5) 0.172(6) 0.048(3) 0.043(4) -0.024(3) -0.059(5)
F4A 0.122(6) 0.113(6) 0.124(7) 0.045(5) -0.042(6) 0.018(4)
F5A 0.095(6) 0.093(3) 0.085(5) -0.010(4) 0.011(4) 0.022(3)
C1A 0.058(6) 0.063(6) 0.039(5) 0.001(3) 0.006(4) -0.009(4)
C2A 0.058(4) 0.065(6) 0.060(5) 0.011(4) 0.000(4) -0.011(4)
C3A 0.070(5) 0.091(7) 0.035(4) -0.007(4) 0.007(3) -0.027(6)
C4A 0.066(5) 0.101(7) 0.038(4) 0.023(4) -0.004(4) -0.028(5)
C5A 0.072(6) 0.080(7) 0.064(5) 0.021(4) -0.016(4) -0.012(5)
C6A 0.055(5) 0.071(6) 0.047(5) 0.007(4) -0.002(5) -0.006(4)
F1B 0.117(4) 0.083(5) 0.072(4) 0.006(3) -0.003(3) 0.010(4)
F2B 0.103(4) 0.125(5) 0.058(3) -0.034(3) 0.006(2) -0.019(4)
F3B 0.100(3) 0.136(5) 0.036(2) 0.018(3) -0.0098(18) -0.030(4)
F4B 0.136(6) 0.104(6) 0.084(4) 0.028(4) -0.021(4) 0.012(4)
F5B 0.100(7) 0.093(5) 0.069(5) 0.004(3) 0.016(4) 0.016(4)
C1B 0.053(6) 0.072(7) 0.035(5) 0.006(4) -0.004(4) -0.015(4)
C2B 0.065(5) 0.070(7) 0.038(3) 0.002(4) 0.003(4) -0.014(5)
C3B 0.064(4) 0.075(5) 0.047(4) -0.007(4) 0.002(3) -0.026(4)
C4B 0.061(5) 0.084(6) 0.043(4) 0.007(4) -0.006(3) -0.027(5)
C5B 0.069(5) 0.069(6) 0.054(5) 0.016(4) -0.002(4) -0.002(4)
C6B 0.079(7) 0.074(6) 0.049(4) -0.006(4) 0.012(4) -0.015(4)
N1 0.0647(14) 0.0668(12) 0.0368(10) 0.0044(9) -0.0004(10) 0.0012(10)
C7 0.095(4) 0.067(3) 0.043(3) 0.003(2) -0.005(3) -0.003(3)
C8 0.072(4) 0.074(3) 0.050(3) 0.006(2) 0.001(3) 0.010(3)
C9 0.067(4) 0.102(4) 0.042(3) 0.004(3) 0.004(2) -0.002(3)
C10 0.082(4) 0.066(3) 0.044(3) 0.004(2) -0.004(3) -0.005(3)
C11 0.086(4) 0.086(4) 0.044(3) -0.008(3) 0.002(3) 0.020(3)
C12 0.060(3) 0.096(4) 0.047(3) 0.003(2) -0.005(2) -0.005(3)

loop_
_atom_type_symbol
_atom_type_description
_atom_type_scat_dispersion_real
_atom_type_scat_dispersion_imag
_atom_type_scat_source
C C 0.0033 0.0016 'International Tables Vol C Tables 4.2.6.8 and 6.1.1.4'
H H 0.0000 0.0000 'International Tables Vol C Tables 4.2.6.8 and 6.1.1.4'
N N 0.0061 0.0033 'International Tables Vol C Tables 4.2.6.8 and 6.1.1.4'
F F 0.0171 0.0103 'International Tables Vol C Tables 4.2.6.8 and 6.1.1.4'
I I -0.4742 1.8119 'International Tables Vol C Tables 4.2.6.8 and 6.1.1.4'

loop_
_geom_angle_atom_site_label_1
_geom_angle_atom_site_label_2
_geom_angle_atom_site_label_3
_geom_angle
_geom_angle_site_symmetry_1
_geom_angle_site_symmetry_3
C6A C1A C2A 116.3(7) . .
C6A C1A I1 122.9(6) . .
C2A C1A I1 120.8(6) . .
F1A C2A C1A 120.2(7) . .
F1A C2A C3A 117.1(8) . .
C1A C2A C3A 122.7(7) . .
F2A C3A C4A 120.7(7) . .
F2A C3A C2A 120.4(8) . .
C4A C3A C2A 118.8(7) . .
F3A C4A C3A 119.3(8) . .
F3A C4A C5A 119.7(8) . .
C3A C4A C5A 121.0(6) . .
F4A C5A C4A 121.3(7) . .
F4A C5A C6A 120.4(8) . .
C4A C5A C6A 118.3(7) . .
F5A C6A C1A 120.7(7) . .
F5A C6A C5A 116.3(8) . .
C1A C6A C5A 122.9(7) . .
C6B C1B C2B 116.0(7) . .
C6B C1B I1 122.3(6) . .
C2B C1B I1 121.7(6) . .
F1B C2B C1B 119.7(7) . .
F1B C2B C3B 117.7(7) . .
C1B C2B C3B 122.6(7) . .
F2B C3B C4B 119.9(6) . .
F2B C3B C2B 120.7(7) . .
C4B C3B C2B 119.3(7) . .
F3B C4B C3B 119.9(7) . .
F3B C4B C5B 119.3(7) . .
C3B C4B C5B 120.8(6) . .
F4B C5B C4B 121.2(7) . .
F4B C5B C6B 120.9(8) . .
C4B C5B C6B 117.9(7) . .
F5B C6B C1B 119.2(7) . .
F5B C6B C5B 117.4(8) . .
C1B C6B C5B 123.4(7) . .
C11 N1 C8 137.8(3) 3_666 .
C11 N1 C10 112.1(4) 3_666 3_666
C8 N1 C10 52.1(3) . 3_666
C11 N1 C7 53.9(3) 3_666 .
C8 N1 C7 109.7(4) . .
C10 N1 C7 140.1(3) 3_666 .
C11 N1 C12 110.3(4) 3_666 3_666
C8 N1 C12 55.6(3) . 3_666
C10 N1 C12 106.1(3) 3_666 3_666
C7 N1 C12 59.2(3) . 3_666
C11 N1 C9 55.3(3) 3_666 .
C8 N1 C9 108.0(3) . .
C10 N1 C9 60.2(3) 3_666 .
C7 N1 C9 106.1(3) . .
C12 N1 C9 141.1(3) 3_666 .
N1 C7 C10 109.8(4) . .
N1 C7 H7A 109.7 . .
C10 C7 H7A 109.7 . .
N1 C7 H7B 109.7 . .
C10 C7 H7B 109.7 . .
H7A C7 H7B 108.2 . .
N1 C8 C11 112.7(4) . .
N1 C8 H8A 109.0 . .
C11 C8 H8A 109.0 . .
N1 C8 H8B 109.0 . .
C11 C8 H8B 109.0 . .
H8A C8 H8B 107.8 . .
N1 C9 C12 110.4(4) . .
N1 C9 H9A 109.6 . .
C12 C9 H9A 109.6 . .
N1 C9 H9B 109.6 . .
C12 C9 H9B 109.6 . .
H9A C9 H9B 108.1 . .
N1 C10 C7 110.1(4) 3_666 .
N1 C10 H10A 109.6 3_666 .
C7 C10 H10A 109.6 . .
N1 C10 H10B 109.6 3_666 .
C7 C10 H10B 109.6 . .
H10A C10 H10B 108.2 . .
N1 C11 C8 109.4(3) 3_666 .
N1 C11 H11A 109.8 3_666 .
C8 C11 H11A 109.8 . .
N1 C11 H11B 109.8 3_666 .
C8 C11 H11B 109.8 . .
H11A C11 H11B 108.2 . .
N1 C12 C9 108.5(4) 3_666 .
N1 C12 H12A 110.0 3_666 .
C9 C12 H12A 110.0 . .
N1 C12 H12B 110.0 3_666 .
C9 C12 H12B 110.0 . .
H12A C12 H12B 108.4 . .

loop_
_geom_bond_atom_site_label_1
_geom_bond_atom_site_label_2
_geom_bond_distance
_geom_bond_site_symmetry_2
I1 C1B 2.109(9) .
I1 C1A 2.124(9) .
F1A C2A 1.354(7) .
F2A C3A 1.341(7) .
F3A C4A 1.348(6) .
F4A C5A 1.322(7) .
F5A C6A 1.348(7) .
C1A C6A 1.360(7) .
C1A C2A 1.372(8) .
C2A C3A 1.379(7) .
C3A C4A 1.351(9) .
C4A C5A 1.367(9) .
C5A C6A 1.385(6) .
F1B C2B 1.349(7) .
F2B C3B 1.341(7) .
F3B C4B 1.345(6) .
F4B C5B 1.322(7) .
F5B C6B 1.351(7) .
C1B C6B 1.360(7) .
C1B C2B 1.370(7) .
C2B C3B 1.375(7) .
C3B C4B 1.350(9) .
C4B C5B 1.367(8) .
C5B C6B 1.386(7) .
N1 C11 1.405(5) 3_666
N1 C8 1.413(5) .
N1 C10 1.469(5) 3_666
N1 C7 1.493(5) .
N1 C12 1.507(6) 3_666
N1 C9 1.517(6) .
C7 C10 1.545(6) .
C7 H7A 0.9800 .
C7 H7B 0.9800 .
C8 C11 1.542(6) .
C8 H8A 0.9800 .
C8 H8B 0.9800 .
C9 C12 1.549(6) .
C9 H9A 0.9800 .
C9 H9B 0.9800 .
C10 N1 1.469(5) 3_666
C10 H10A 0.9800 .
C10 H10B 0.9800 .
C11 N1 1.405(5) 3_666
C11 H11A 0.9800 .
C11 H11B 0.9800 .
C12 N1 1.507(5) 3_666
C12 H12A 0.9800 .
C12 H12B 0.9800 .

loop_
_geom_torsion_atom_site_label_1
_geom_torsion_atom_site_label_2
_geom_torsion_atom_site_label_3
_geom_torsion_atom_site_label_4
_geom_torsion
_geom_torsion_site_symmetry_1
_geom_torsion_site_symmetry_4
C1B I1 C1A C6A -178(19) . .
C1B I1 C1A C2A 4(14) . .
C6A C1A C2A F1A -180(2) . .
I1 C1A C2A F1A -2(3) . .
C6A C1A C2A C3A 2(4) . .
I1 C1A C2A C3A 179.8(18) . .
F1A C2A C3A F2A -3(2) . .
C1A C2A C3A F2A 176(2) . .
F1A C2A C3A C4A 178.5(14) . .
C1A C2A C3A C4A -3(3) . .
F2A C3A C4A F3A 2.0(18) . .
C2A C3A C4A F3A -179.0(13) . .
F2A C3A C4A C5A -176.8(14) . .
C2A C3A C4A C5A 2.2(19) . .
F3A C4A C5A F4A 0(2) . .
C3A C4A C5A F4A 178.5(15) . .
F3A C4A C5A C6A -179.5(15) . .
C3A C4A C5A C6A -1(2) . .
C2A C1A C6A F5A -177(3) . .
I1 C1A C6A F5A 5(4) . .
C2A C1A C6A C5A 0(4) . .
I1 C1A C6A C5A -178(2) . .
F4A C5A C6A F5A -3(3) . .
C4A C5A C6A F5A 177(2) . .
F4A C5A C6A C1A -179(2) . .
C4A C5A C6A C1A 0(3) . .
C1A I1 C1B C6B -1(15) . .
C1A I1 C1B C2B 176(19) . .
C6B C1B C2B F1B 178(2) . .
I1 C1B C2B F1B 1(3) . .
C6B C1B C2B C3B -1(3) . .
I1 C1B C2B C3B -178.6(17) . .
F1B C2B C3B F2B 2(2) . .
C1B C2B C3B F2B -179(2) . .
F1B C2B C3B C4B -179.9(15) . .
C1B C2B C3B C4B -1(2) . .
F2B C3B C4B F3B -1.7(17) . .
C2B C3B C4B F3B -179.7(13) . .
F2B C3B C4B C5B -179.0(13) . .
C2B C3B C4B C5B 3.0(18) . .
F3B C4B C5B F4B 2(2) . .
C3B C4B C5B F4B 179.1(15) . .
F3B C4B C5B C6B 179.0(16) . .
C3B C4B C5B C6B -4(2) . .
C2B C1B C6B F5B 180(3) . .
I1 C1B C6B F5B -3(4) . .
C2B C1B C6B C5B 0(4) . .
I1 C1B C6B C5B 178(2) . .
F4B C5B C6B F5B 0(3) . .
C4B C5B C6B F5B -178(2) . .
F4B C5B C6B C1B 179(2) . .
C4B C5B C6B C1B 2(3) . .
C11 N1 C7 C10 -78.4(5) 3_666 .
C8 N1 C7 C10 57.1(6) . .
C10 N1 C7 C10 3.2(9) 3_666 .
C12 N1 C7 C10 81.1(5) 3_666 .
C9 N1 C7 C10 -59.3(5) . .
C11 N1 C8 C11 1.0(10) 3_666 .
C10 N1 C8 C11 82.3(5) 3_666 .
C7 N1 C8 C11 -56.5(6) . .
C12 N1 C8 C11 -81.6(5) 3_666 .
C9 N1 C8 C11 58.7(5) . .
C11 N1 C9 C12 79.2(4) 3_666 .
C8 N1 C9 C12 -57.1(5) . .
C10 N1 C9 C12 -78.5(4) 3_666 .
C7 N1 C9 C12 60.5(5) . .
C12 N1 C9 C12 -0.1(9) 3_666 .
N1 C7 C10 N1 -2.2(6) . 3_666
N1 C8 C11 N1 -0.7(7) . 3_666
N1 C9 C12 N1 0.0(6) . 3_666
